data_4332205
loop_
_publ_author_name
'Berry, John F.'
'Bothe, Eberhard'
'Cotton, F. Albert'
'Ibragimov, Sergey A.'
'Murillo, Carlos A.'
'Villagr\'an, Dino'
'Wang, Xiaoping'

_publ_section_title
;
 Metal&#x2212;Metal Bonding in Mixed Valence Ni25+Complexes and
 Spectroscopic Evidence for a Ni26+Species
;
_journal_issue 11
_journal_name_full 'Inorganic Chemistry'
_journal_page_first 4396
_journal_page_last 4406
_journal_paper_doi 10.1021/ic060125q
_journal_volume 45
_journal_year 2006
_chemical_formula_moiety 'C60 H60 N8 Ni2 O8, B F4, 2(C H2 Cl2)'
_chemical_formula_sum 'C62 H64 B Cl4 F4 N8 Ni2 O8'
_chemical_formula_weight 1395.24
_chemical_name_systematic
; 
 ? 
;
_space_group_IT_number 2
_symmetry_cell_setting triclinic
_symmetry_space_group_name_Hall '-P 1'
_symmetry_space_group_name_H-M 'P -1'
_atom_sites_solution_hydrogens geom
_atom_sites_solution_primary direct
_atom_sites_solution_secondary difmap
_audit_creation_method SHELXL-97
_cell_angle_alpha 99.5740(10)
_cell_angle_beta 93.7430(10)
_cell_angle_gamma 92.0960(10)
_cell_formula_units_Z 2
_cell_length_a 13.1601(8)
_cell_length_b 13.7494(9)
_cell_length_c 18.4507(12)
_cell_measurement_reflns_used 6419
_cell_measurement_temperature 213(2)
_cell_measurement_theta_max 27.46
_cell_measurement_theta_min 2.31
_cell_volume 3281.2(4)
_computing_cell_refinement SAINT
_computing_data_collection SMART
_computing_data_reduction SAINT
_computing_structure_refinement 'SHELXL-97 (Sheldrick, 1997)'
_computing_structure_solution 'SHELXS-97 (Sheldrick, 1990)'
_diffrn_ambient_temperature 213(2)
_diffrn_measured_fraction_theta_full 0.980
_diffrn_measured_fraction_theta_max 0.980
_diffrn_measurement_device_type 'Bruker SMART 1000 CCD'
_diffrn_measurement_method '\w scans'
_diffrn_radiation_monochromator graphite
_diffrn_radiation_source 'normal-focus sealed tube'
_diffrn_radiation_type MoK\a
_diffrn_radiation_wavelength 0.71073
_diffrn_reflns_av_R_equivalents 0.0112
_diffrn_reflns_av_sigmaI/netI 0.0205
_diffrn_reflns_limit_h_max 15
_diffrn_reflns_limit_h_min -15
_diffrn_reflns_limit_k_max 13
_diffrn_reflns_limit_k_min -16
_diffrn_reflns_limit_l_max 22
_diffrn_reflns_limit_l_min -18
_diffrn_reflns_number 17838
_diffrn_reflns_theta_full 25.50
_diffrn_reflns_theta_max 25.50
_diffrn_reflns_theta_min 1.85
_diffrn_standards_number 0
_exptl_absorpt_coefficient_mu 0.807
_exptl_absorpt_correction_T_max 0.6537
_exptl_absorpt_correction_T_min 0.5348
_exptl_absorpt_correction_type multi-scan
_exptl_absorpt_process_details SADABS
_exptl_crystal_colour black
_exptl_crystal_density_diffrn 1.412
_exptl_crystal_density_method 'not measured'
_exptl_crystal_description block
_exptl_crystal_F_000 1442
_exptl_crystal_size_max 0.89
_exptl_crystal_size_mid 0.62
_exptl_crystal_size_min 0.58
_refine_diff_density_max 0.620
_refine_diff_density_min -1.105
_refine_diff_density_rms 0.063
_refine_ls_extinction_method none
_refine_ls_goodness_of_fit_ref 1.082
_refine_ls_hydrogen_treatment noref
_refine_ls_matrix_type full
_refine_ls_number_parameters 854
_refine_ls_number_reflns 11980
_refine_ls_number_restraints 134
_refine_ls_restrained_S_all 1.138
_refine_ls_R_factor_all 0.0506
_refine_ls_R_factor_gt 0.0433
_refine_ls_shift/su_max 0.001
_refine_ls_shift/su_mean 0.000
_refine_ls_structure_factor_coef Fsqd
_refine_ls_weighting_details 'calc w=1/[\s^2^(Fo^2^)+(0.0675P)^2^+2.6529P] where P=(Fo^2^+2Fc^2^)/3'
_refine_ls_weighting_scheme calc
_refine_ls_wR_factor_gt 0.1205
_refine_ls_wR_factor_ref 0.1255
_reflns_number_gt 10411
_reflns_number_total 11980
_reflns_threshold_expression >2sigma(I)
_cod_data_source_file ic060125qsup1.cif
_cod_data_source_block 1BF4TwoCH2Cl2
_cod_depositor_comments
;
The following automatic conversions were performed:

'_symmetry_cell_setting' value 'Triclinic' changed to 'triclinic'
according to /home/saulius/struct/CIF-dictionaries/cif_core.dic
dictionary named 'cif_core.dic' version 2.4.2 from 2011-04-26.

Automatic conversion script
Id: cif_fix_values 1891 2012-01-12 08:04:46Z andrius 
;
_cod_database_code 4332205

loop_
_symmetry_equiv_pos_as_xyz
'x, y, z'
'-x, -y, -z'

loop_
_atom_site_label
_atom_site_type_symbol
_atom_site_fract_x
_atom_site_fract_y
_atom_site_fract_z
_atom_site_U_iso_or_equiv
_atom_site_adp_type
_atom_site_occupancy
_atom_site_symmetry_multiplicity
_atom_site_calc_flag
_atom_site_refinement_flags
_atom_site_disorder_assembly
_atom_site_disorder_group
Ni1 Ni 0.24088(2) 0.22980(2) 0.417044(16) 0.02428(10) Uani 1 1 d . . .
Ni2 Ni 0.23011(2) 0.20340(2) 0.286449(16) 0.02460(10) Uani 1 1 d . . .
N1 N 0.26690(16) 0.36725(15) 0.41716(11) 0.0280(4) Uani 1 1 d . . .
N2 N 0.29089(16) 0.33373(15) 0.29261(12) 0.0294(4) Uani 1 1 d . . .
N3 N 0.09875(16) 0.24951(15) 0.41368(12) 0.0284(4) Uani 1 1 d . . .
N4 N 0.09799(16) 0.25700(16) 0.28903(11) 0.0291(4) Uani 1 1 d . . .
N5 N 0.21458(16) 0.09153(15) 0.41142(11) 0.0285(4) Uani 1 1 d . . .
N6 N 0.17011(16) 0.07410(15) 0.28634(12) 0.0291(4) Uani 1 1 d . . .
N7 N 0.38272(15) 0.20965(15) 0.41542(11) 0.0276(4) Uani 1 1 d . . .
N8 N 0.36298(16) 0.15077(15) 0.29010(11) 0.0284(4) Uani 1 1 d . . .
C1 C 0.2316(3) 0.6547(3) 0.72602(18) 0.0620(10) Uani 1 1 d . . .
H1A H 0.2037 0.7054 0.7612 0.093 Uiso 1 1 calc R . .
H1B H 0.3021 0.6730 0.7201 0.093 Uiso 1 1 calc R . .
H1C H 0.2282 0.5923 0.7439 0.093 Uiso 1 1 calc R . .
C2 C 0.6033(3) 0.4993(4) 0.0840(2) 0.0756(12) Uani 1 1 d . . .
H2A H 0.6311 0.5107 0.0386 0.113 Uiso 1 1 calc R . .
H2B H 0.6511 0.4636 0.1106 0.113 Uiso 1 1 calc R . .
H2C H 0.5917 0.5622 0.1142 0.113 Uiso 1 1 calc R . .
C3 C -0.0956(4) 0.2654(3) 0.7256(2) 0.0713(12) Uani 1 1 d . . .
H3A H -0.1424 0.2487 0.7606 0.107 Uiso 1 1 calc R . .
H3B H -0.0963 0.3357 0.7244 0.107 Uiso 1 1 calc R . .
H3C H -0.0272 0.2486 0.7404 0.107 Uiso 1 1 calc R . .
C4 C -0.0917(4) 0.5493(3) 0.0828(2) 0.0731(12) Uani 1 1 d . . .
H4A H -0.1183 0.5699 0.0378 0.110 Uiso 1 1 calc R . .
H4B H -0.0314 0.5901 0.1027 0.110 Uiso 1 1 calc R . .
H4C H -0.1430 0.5564 0.1185 0.110 Uiso 1 1 calc R . .
C5 C 0.3035(3) -0.0609(3) 0.71910(18) 0.0623(10) Uani 1 1 d . . .
H5A H 0.3376 -0.0958 0.7545 0.093 Uiso 1 1 calc R . .
H5B H 0.2327 -0.0846 0.7102 0.093 Uiso 1 1 calc R . .
H5C H 0.3069 0.0093 0.7384 0.093 Uiso 1 1 calc R . .
C6 C -0.1613(4) -0.1789(4) 0.0508(3) 0.0990(17) Uani 1 1 d . . .
H6A H -0.1916 -0.2099 0.0028 0.149 Uiso 1 1 calc R . .
H6B H -0.2070 -0.1311 0.0739 0.149 Uiso 1 1 calc R . .
H6C H -0.1499 -0.2288 0.0816 0.149 Uiso 1 1 calc R . .
C7 C 0.6336(4) 0.3381(3) 0.7287(2) 0.0743(12) Uani 1 1 d . . .
H7A H 0.6868 0.3710 0.7641 0.111 Uiso 1 1 calc R . .
H7B H 0.6340 0.2674 0.7278 0.111 Uiso 1 1 calc R . .
H7C H 0.5679 0.3617 0.7427 0.111 Uiso 1 1 calc R . .
C8 C 0.5423(4) -0.2067(3) 0.0713(2) 0.0720(12) Uani 1 1 d . . .
H8A H 0.5657 -0.2411 0.0256 0.108 Uiso 1 1 calc R . .
H8B H 0.4869 -0.2454 0.0864 0.108 Uiso 1 1 calc R . .
H8C H 0.5981 -0.1975 0.1092 0.108 Uiso 1 1 calc R . .
C101 C 0.29173(19) 0.39520(18) 0.35583(14) 0.0291(5) Uani 1 1 d . . .
H10A H 0.3110 0.4620 0.3569 0.035 Uiso 1 1 calc R . .
C102 C 0.05288(19) 0.26609(18) 0.35161(14) 0.0284(5) Uani 1 1 d . . .
H10B H -0.0150 0.2852 0.3518 0.034 Uiso 1 1 calc R . .
C103 C 0.18026(19) 0.03773(18) 0.34821(14) 0.0294(5) Uani 1 1 d . . .
H10C H 0.1622 -0.0293 0.3470 0.035 Uiso 1 1 calc R . .
C11 C 0.24639(19) 0.44031(18) 0.47866(14) 0.0282(5) Uani 1 1 d . . .
C104 C 0.41839(19) 0.16815(18) 0.35328(14) 0.0274(5) Uani 1 1 d . . .
H10D H 0.4866 0.1501 0.3541 0.033 Uiso 1 1 calc R . .
C12 C 0.1638(2) 0.4990(2) 0.47445(15) 0.0338(6) Uani 1 1 d . . .
H12A H 0.1222 0.4925 0.4303 0.041 Uiso 1 1 calc R . .
C13 C 0.1419(2) 0.5671(2) 0.53463(16) 0.0389(6) Uani 1 1 d . . .
H13A H 0.0863 0.6074 0.5312 0.047 Uiso 1 1 calc R . .
C14 C 0.2023(2) 0.5760(2) 0.60033(15) 0.0351(6) Uani 1 1 d . . .
C15 C 0.2840(2) 0.5170(2) 0.60529(15) 0.0363(6) Uani 1 1 d . . .
H15A H 0.3245 0.5221 0.6498 0.044 Uiso 1 1 calc R . .
C16 C 0.3061(2) 0.4499(2) 0.54389(15) 0.0351(6) Uani 1 1 d . . .
H16A H 0.3626 0.4105 0.5469 0.042 Uiso 1 1 calc R . .
C21 C 0.3484(2) 0.36189(18) 0.23626(14) 0.0299(5) Uani 1 1 d . . .
C22 C 0.4457(2) 0.4048(2) 0.25213(16) 0.0393(6) Uani 1 1 d . . .
H22A H 0.4748 0.4140 0.3008 0.047 Uiso 1 1 calc R . .
C23 C 0.5015(2) 0.4346(2) 0.19754(17) 0.0449(7) Uani 1 1 d . . .
H23A H 0.5667 0.4656 0.2095 0.054 Uiso 1 1 calc R . .
C24 C 0.4602(2) 0.4183(2) 0.12557(16) 0.0417(7) Uani 1 1 d . . .
C25 C 0.3636(2) 0.3736(2) 0.10872(16) 0.0421(7) Uani 1 1 d . . .
H25A H 0.3361 0.3614 0.0596 0.051 Uiso 1 1 calc R . .
C26 C 0.3074(2) 0.3466(2) 0.16370(15) 0.0368(6) Uani 1 1 d . . .
H26A H 0.2412 0.3179 0.1519 0.044 Uiso 1 1 calc R . .
C31 C 0.04080(19) 0.24161(18) 0.47523(14) 0.0278(5) Uani 1 1 d . . .
C32 C -0.0518(2) 0.1883(2) 0.46723(16) 0.0373(6) Uani 1 1 d . . .
H32A H -0.0776 0.1559 0.4203 0.045 Uiso 1 1 calc R . .
C33 C -0.1066(2) 0.1825(2) 0.52791(18) 0.0453(7) Uani 1 1 d . . .
H33A H -0.1706 0.1484 0.5217 0.054 Uiso 1 1 calc R . .
C34 C -0.0679(2) 0.2265(2) 0.59784(16) 0.0384(6) Uani 1 1 d . . .
C35 C 0.0249(2) 0.2791(2) 0.60678(15) 0.0376(6) Uani 1 1 d . . .
H35A H 0.0516 0.3095 0.6540 0.045 Uiso 1 1 calc R . .
C36 C 0.0783(2) 0.2866(2) 0.54545(15) 0.0352(6) Uani 1 1 d . . .
H36A H 0.1411 0.3228 0.5515 0.042 Uiso 1 1 calc R . .
C41 C 0.05621(19) 0.30758(19) 0.23333(14) 0.0299(5) Uani 1 1 d . . .
C42 C 0.0315(2) 0.4053(2) 0.24982(16) 0.0398(6) Uani 1 1 d . . .
H42A H 0.0438 0.4391 0.2984 0.048 Uiso 1 1 calc R . .
C43 C -0.0108(3) 0.4547(2) 0.19634(17) 0.0460(7) Uani 1 1 d . . .
H43A H -0.0291 0.5205 0.2090 0.055 Uiso 1 1 calc R . .
C44 C -0.0258(2) 0.4063(2) 0.12439(16) 0.0428(7) Uani 1 1 d . . .
C45 C -0.0003(3) 0.3088(2) 0.10681(16) 0.0469(7) Uani 1 1 d . . .
H45A H -0.0100 0.2759 0.0578 0.056 Uiso 1 1 calc R . .
C46 C 0.0394(2) 0.2596(2) 0.16093(16) 0.0404(6) Uani 1 1 d . . .
H46A H 0.0552 0.1931 0.1486 0.048 Uiso 1 1 calc R . .
C51 C 0.24679(19) 0.04565(18) 0.47243(14) 0.0289(5) Uani 1 1 d . . .
C52 C 0.3303(2) -0.0136(2) 0.46930(15) 0.0334(6) Uani 1 1 d . . .
H52A H 0.3643 -0.0264 0.4257 0.040 Uiso 1 1 calc R . .
C53 C 0.3634(2) -0.0536(2) 0.52983(16) 0.0382(6) Uani 1 1 d . . .
H53A H 0.4195 -0.0941 0.5273 0.046 Uiso 1 1 calc R . .
C54 C 0.3140(2) -0.0342(2) 0.59496(15) 0.0352(6) Uani 1 1 d . . .
C55 C 0.2320(2) 0.0254(2) 0.59872(15) 0.0369(6) Uani 1 1 d . . .
H55A H 0.1990 0.0394 0.6427 0.044 Uiso 1 1 calc R . .
C56 C 0.1982(2) 0.0648(2) 0.53743(15) 0.0355(6) Uani 1 1 d . . .
H56A H 0.1418 0.1049 0.5400 0.043 Uiso 1 1 calc R . .
C61 C 0.1073(2) 0.02167(19) 0.22613(15) 0.0317(5) Uani 1 1 d . . .
C62 C 0.0159(2) -0.0260(2) 0.23576(17) 0.0442(7) Uani 1 1 d . . .
H62A H -0.0064 -0.0224 0.2835 0.053 Uiso 1 1 calc R . .
C63 C -0.0437(3) -0.0791(3) 0.1760(2) 0.0535(8) Uani 1 1 d . . .
H63A H -0.1043 -0.1132 0.1835 0.064 Uiso 1 1 calc R . .
C64 C -0.0132(3) -0.0814(2) 0.10552(18) 0.0483(8) Uani 1 1 d . . .
C65 C 0.0759(3) -0.0313(2) 0.09483(17) 0.0478(7) Uani 1 1 d . . .
H65A H 0.0955 -0.0309 0.0468 0.057 Uiso 1 1 calc R . .
C66 C 0.1365(2) 0.0184(2) 0.15455(15) 0.0386(6) Uani 1 1 d . . .
H66A H 0.1982 0.0505 0.1468 0.046 Uiso 1 1 calc R . .
C71 C 0.45162(19) 0.24612(18) 0.47773(13) 0.0277(5) Uani 1 1 d . . .
C72 C 0.5412(2) 0.2995(2) 0.47059(15) 0.0364(6) Uani 1 1 d . . .
H72A H 0.5569 0.3123 0.4240 0.044 Uiso 1 1 calc R . .
C73 C 0.6069(2) 0.3336(2) 0.53143(17) 0.0435(7) Uani 1 1 d . . .
H73A H 0.6685 0.3674 0.5259 0.052 Uiso 1 1 calc R . .
C74 C 0.5825(2) 0.3183(2) 0.60083(16) 0.0395(6) Uani 1 1 d . . .
C75 C 0.4932(2) 0.2667(2) 0.60902(15) 0.0381(6) Uani 1 1 d . . .
H75A H 0.4764 0.2563 0.6560 0.046 Uiso 1 1 calc R . .
C76 C 0.4282(2) 0.2301(2) 0.54707(14) 0.0333(6) Uani 1 1 d . . .
H76A H 0.3677 0.1942 0.5524 0.040 Uiso 1 1 calc R . .
C81 C 0.39872(18) 0.08070(19) 0.23223(14) 0.0285(5) Uani 1 1 d . . .
C82 C 0.4303(2) -0.0100(2) 0.24482(15) 0.0361(6) Uani 1 1 d . . .
H82A H 0.4258 -0.0270 0.2918 0.043 Uiso 1 1 calc R . .
C83 C 0.4688(2) -0.0771(2) 0.18917(16) 0.0417(7) Uani 1 1 d . . .
H83A H 0.4922 -0.1378 0.1989 0.050 Uiso 1 1 calc R . .
C84 C 0.4720(2) -0.0529(2) 0.11971(15) 0.0394(6) Uani 1 1 d . . .
C85 C 0.4386(2) 0.0370(2) 0.10601(16) 0.0423(7) Uani 1 1 d . . .
H85A H 0.4399 0.0526 0.0584 0.051 Uiso 1 1 calc R . .
C86 C 0.4034(2) 0.1038(2) 0.16226(15) 0.0372(6) Uani 1 1 d . . .
H86A H 0.3825 0.1655 0.1529 0.045 Uiso 1 1 calc R . .
B1 B 0.7306(8) 0.7083(8) 0.2278(7) 0.091(4) Uani 0.602(6) 1 d PDU A 1
F1 F 0.7384(4) 0.6969(4) 0.1538(3) 0.105(2) Uani 0.602(6) 1 d PDU A 1
F2 F 0.7887(7) 0.7892(6) 0.2577(5) 0.169(3) Uani 0.602(6) 1 d PDU A 1
F3 F 0.7663(8) 0.6243(6) 0.2474(4) 0.156(3) Uani 0.602(6) 1 d PDU A 1
F4 F 0.6285(4) 0.7158(7) 0.2336(3) 0.117(2) Uani 0.602(6) 1 d PDU A 1
B1' B 0.7318(10) 0.7063(10) 0.2534(7) 0.071(5) Uani 0.398(6) 1 d PDU A 2
F1' F 0.7392(5) 0.7301(6) 0.3251(4) 0.096(3) Uani 0.398(6) 1 d PDU A 2
F2' F 0.8205(9) 0.7067(13) 0.2265(7) 0.171(5) Uani 0.398(6) 1 d PDU A 2
F3' F 0.6895(13) 0.6186(10) 0.2425(7) 0.184(6) Uani 0.398(6) 1 d PDU A 2
F4' F 0.6762(16) 0.7727(14) 0.2313(9) 0.248(9) Uani 0.398(6) 1 d PDU A 2
O1 O 0.17434(17) 0.64516(17) 0.65705(11) 0.0503(6) Uani 1 1 d . . .
O2 O 0.5088(2) 0.44249(19) 0.06736(13) 0.0594(6) Uani 1 1 d . . .
O3 O -0.12596(19) 0.21168(17) 0.65440(12) 0.0541(6) Uani 1 1 d . . .
O4 O -0.0656(2) 0.44801(18) 0.06717(13) 0.0616(7) Uani 1 1 d . . .
O5 O 0.35239(17) -0.07802(18) 0.65171(12) 0.0504(6) Uani 1 1 d . . .
O6 O -0.0661(2) -0.1297(2) 0.04239(15) 0.0714(8) Uani 1 1 d . . .
O7 O 0.65115(19) 0.35899(17) 0.65778(13) 0.0561(6) Uani 1 1 d . . .
O8 O 0.5073(2) -0.11271(18) 0.06044(12) 0.0574(6) Uani 1 1 d . . .
C1S C 0.6864(4) 0.1206(3) 0.0639(3) 0.0802(12) Uani 1 1 d . . .
H1SA H 0.6364 0.0680 0.0690 0.096 Uiso 1 1 calc R . .
H1SB H 0.6936 0.1188 0.0112 0.096 Uiso 1 1 calc R . .
Cl1 Cl 0.80149(10) 0.09763(14) 0.10525(8) 0.1084(5) Uani 1 1 d . . .
Cl2 Cl 0.64036(13) 0.23386(10) 0.10083(9) 0.1086(5) Uani 1 1 d . . .
Cl3 Cl 0.1728(4) 0.5720(3) 0.1107(3) 0.0732(5) Uiso 0.317(4) 1 d PD B 1
C2S C 0.2488(13) 0.6475(10) 0.0621(8) 0.081(2) Uiso 0.317(4) 1 d PD B 1
H2SA H 0.2130 0.6500 0.0142 0.097 Uiso 0.317(4) 1 calc PR B 1
H2SB H 0.3133 0.6159 0.0528 0.097 Uiso 0.317(4) 1 calc PR B 1
Cl4 Cl 0.2772(4) 0.7745(4) 0.1105(3) 0.0839(6) Uiso 0.317(4) 1 d PD B 1
Cl3' Cl 0.2022(3) 0.5689(2) 0.0979(2) 0.0732(5) Uiso 0.443(4) 1 d PD C 2
C2S' C 0.1844(9) 0.6830(8) 0.0641(6) 0.081(2) Uiso 0.443(4) 1 d PD C 2
H2SC H 0.2002 0.6727 0.0123 0.097 Uiso 0.443(4) 1 calc PR C 2
H2SD H 0.1121 0.6971 0.0655 0.097 Uiso 0.443(4) 1 calc PR C 2
Cl4' Cl 0.2501(4) 0.7798(3) 0.1064(3) 0.0839(6) Uiso 0.443(4) 1 d PD C 2
Cl3" Cl 0.2447(5) 0.5709(4) 0.0856(3) 0.0732(5) Uiso 0.240(3) 1 d PD D 3
C2S" C 0.2442(18) 0.6661(12) 0.0352(10) 0.081(2) Uiso 0.240(3) 1 d PD D 3
H2SE H 0.3137 0.6816 0.0232 0.097 Uiso 0.240(3) 1 calc PR D 3
H2SF H 0.2020 0.6461 -0.0110 0.097 Uiso 0.240(3) 1 calc PR D 3
Cl4" Cl 0.1975(5) 0.7660(4) 0.0844(3) 0.0839(6) Uiso 0.240(3) 1 d PD D 3

loop_
_atom_site_aniso_label
_atom_site_aniso_U_11
_atom_site_aniso_U_22
_atom_site_aniso_U_33
_atom_site_aniso_U_23
_atom_site_aniso_U_13
_atom_site_aniso_U_12
Ni1 0.02509(17) 0.02428(17) 0.02351(17) 0.00290(12) 0.00282(12) 0.00495(12)
Ni2 0.02550(17) 0.02480(17) 0.02339(17) 0.00293(12) 0.00239(12) 0.00400(12)
N1 0.0323(11) 0.0232(10) 0.0277(11) 0.0000(8) 0.0054(9) 0.0038(8)
N2 0.0335(11) 0.0256(10) 0.0293(11) 0.0040(8) 0.0053(9) 0.0010(8)
N3 0.0262(10) 0.0309(11) 0.0295(11) 0.0067(9) 0.0053(8) 0.0074(8)
N4 0.0266(10) 0.0332(11) 0.0283(11) 0.0072(9) 0.0012(8) 0.0062(9)
N5 0.0309(11) 0.0264(10) 0.0291(11) 0.0067(8) 0.0013(9) 0.0038(8)
N6 0.0321(11) 0.0257(10) 0.0286(11) 0.0026(8) 0.0001(9) 0.0014(8)
N7 0.0257(10) 0.0302(11) 0.0256(10) 0.0009(8) 0.0005(8) 0.0053(8)
N8 0.0280(11) 0.0313(11) 0.0250(11) 0.0003(8) 0.0042(8) 0.0072(8)
C1 0.057(2) 0.080(3) 0.0383(18) -0.0206(17) -0.0056(15) 0.0207(18)
C2 0.063(2) 0.104(3) 0.068(3) 0.040(2) 0.016(2) -0.019(2)
C3 0.102(3) 0.066(2) 0.044(2) -0.0029(17) 0.037(2) -0.013(2)
C4 0.110(3) 0.056(2) 0.056(2) 0.0200(18) -0.014(2) 0.027(2)
C5 0.060(2) 0.097(3) 0.0377(18) 0.0302(18) 0.0076(15) 0.019(2)
C6 0.088(3) 0.099(4) 0.093(4) -0.009(3) -0.034(3) -0.042(3)
C7 0.097(3) 0.078(3) 0.042(2) 0.0116(18) -0.032(2) -0.015(2)
C8 0.094(3) 0.064(2) 0.055(2) -0.0109(18) 0.012(2) 0.041(2)
C101 0.0282(12) 0.0239(12) 0.0347(14) 0.0026(10) 0.0043(10) 0.0021(9)
C102 0.0258(12) 0.0266(12) 0.0329(13) 0.0047(10) 0.0024(10) 0.0054(9)
C103 0.0288(13) 0.0236(12) 0.0359(14) 0.0053(10) 0.0026(10) 0.0031(10)
C11 0.0308(13) 0.0228(12) 0.0300(13) 0.0006(10) 0.0056(10) 0.0018(10)
C104 0.0256(12) 0.0268(12) 0.0299(13) 0.0035(10) 0.0040(10) 0.0045(9)
C12 0.0330(14) 0.0357(14) 0.0305(13) 0.0000(11) -0.0019(11) 0.0060(11)
C13 0.0318(14) 0.0418(15) 0.0400(15) -0.0031(12) -0.0020(11) 0.0152(12)
C14 0.0354(14) 0.0346(14) 0.0329(14) -0.0036(11) 0.0044(11) 0.0073(11)
C15 0.0357(14) 0.0402(15) 0.0302(14) -0.0017(11) -0.0039(11) 0.0084(12)
C16 0.0338(14) 0.0324(14) 0.0375(15) 0.0006(11) -0.0004(11) 0.0108(11)
C21 0.0342(13) 0.0255(12) 0.0314(13) 0.0066(10) 0.0062(10) 0.0054(10)
C22 0.0365(15) 0.0482(17) 0.0334(14) 0.0088(12) 0.0010(12) -0.0001(12)
C23 0.0378(16) 0.0539(18) 0.0446(17) 0.0129(14) 0.0061(13) -0.0036(13)
C24 0.0486(17) 0.0414(16) 0.0391(16) 0.0146(12) 0.0120(13) 0.0050(13)
C25 0.0515(18) 0.0453(16) 0.0303(14) 0.0081(12) 0.0024(12) 0.0041(13)
C26 0.0392(15) 0.0364(14) 0.0347(14) 0.0069(11) 0.0019(11) -0.0016(11)
C31 0.0287(12) 0.0249(12) 0.0315(13) 0.0068(10) 0.0065(10) 0.0079(9)
C32 0.0434(16) 0.0339(14) 0.0337(14) 0.0040(11) 0.0041(12) -0.0062(12)
C33 0.0452(17) 0.0419(16) 0.0484(18) 0.0073(13) 0.0110(14) -0.0137(13)
C34 0.0482(16) 0.0312(14) 0.0385(15) 0.0077(11) 0.0179(13) 0.0028(12)
C35 0.0440(16) 0.0366(14) 0.0310(14) 0.0019(11) 0.0047(12) -0.0002(12)
C36 0.0306(14) 0.0404(15) 0.0346(14) 0.0067(12) 0.0025(11) -0.0016(11)
C41 0.0244(12) 0.0342(13) 0.0320(13) 0.0078(10) 0.0011(10) 0.0042(10)
C42 0.0530(17) 0.0352(15) 0.0297(14) 0.0024(11) -0.0021(12) 0.0037(12)
C43 0.066(2) 0.0327(15) 0.0398(16) 0.0083(12) -0.0022(14) 0.0100(14)
C44 0.0492(17) 0.0451(16) 0.0356(15) 0.0129(13) -0.0043(13) 0.0086(13)
C45 0.061(2) 0.0453(17) 0.0310(15) 0.0000(12) -0.0090(13) 0.0110(14)
C46 0.0477(17) 0.0362(15) 0.0352(15) 0.0018(12) -0.0051(12) 0.0104(12)
C51 0.0309(13) 0.0252(12) 0.0313(13) 0.0073(10) 0.0009(10) 0.0018(10)
C52 0.0326(13) 0.0364(14) 0.0336(14) 0.0093(11) 0.0085(11) 0.0065(11)
C53 0.0317(14) 0.0429(16) 0.0438(16) 0.0142(13) 0.0070(12) 0.0136(12)
C54 0.0323(14) 0.0416(15) 0.0334(14) 0.0126(12) -0.0011(11) 0.0043(11)
C55 0.0411(15) 0.0396(15) 0.0317(14) 0.0070(11) 0.0093(12) 0.0086(12)
C56 0.0377(15) 0.0345(14) 0.0368(14) 0.0094(11) 0.0065(11) 0.0116(11)
C61 0.0333(13) 0.0268(12) 0.0343(14) 0.0031(10) -0.0006(11) 0.0042(10)
C62 0.0391(16) 0.0541(18) 0.0391(16) 0.0091(13) 0.0014(12) -0.0054(13)
C63 0.0437(18) 0.057(2) 0.057(2) 0.0101(16) -0.0066(15) -0.0141(15)
C64 0.0513(19) 0.0430(17) 0.0444(18) -0.0041(13) -0.0118(14) 0.0008(14)
C65 0.0508(18) 0.0544(19) 0.0348(16) -0.0026(13) 0.0006(13) 0.0075(15)
C66 0.0389(15) 0.0397(15) 0.0359(15) 0.0021(12) 0.0037(12) 0.0007(12)
C71 0.0305(13) 0.0245(12) 0.0271(12) 0.0015(9) -0.0004(10) 0.0076(10)
C72 0.0430(15) 0.0323(14) 0.0327(14) 0.0040(11) 0.0023(12) -0.0054(11)
C73 0.0429(16) 0.0405(16) 0.0445(17) 0.0047(13) -0.0027(13) -0.0124(13)
C74 0.0468(16) 0.0305(14) 0.0377(15) 0.0008(11) -0.0114(12) 0.0009(12)
C75 0.0469(16) 0.0373(15) 0.0292(14) 0.0044(11) -0.0008(12) 0.0030(12)
C76 0.0335(14) 0.0349(14) 0.0304(13) 0.0027(11) 0.0027(11) 0.0016(11)
C81 0.0255(12) 0.0313(13) 0.0272(13) -0.0005(10) 0.0044(10) 0.0026(10)
C82 0.0471(16) 0.0345(14) 0.0268(13) 0.0040(11) 0.0046(11) 0.0069(12)
C83 0.0551(18) 0.0339(15) 0.0351(15) 0.0005(12) 0.0049(13) 0.0123(13)
C84 0.0429(16) 0.0436(16) 0.0291(14) -0.0047(12) 0.0061(12) 0.0088(12)
C85 0.0514(18) 0.0488(17) 0.0283(14) 0.0060(12) 0.0120(12) 0.0102(14)
C86 0.0433(16) 0.0375(15) 0.0324(14) 0.0063(11) 0.0088(12) 0.0114(12)
B1 0.073(7) 0.094(7) 0.097(8) 0.004(6) -0.019(6) 0.008(5)
F1 0.112(4) 0.114(4) 0.099(4) 0.033(3) 0.032(3) 0.033(3)
F2 0.183(7) 0.123(5) 0.184(7) -0.025(5) 0.053(5) -0.040(5)
F3 0.199(7) 0.136(6) 0.144(5) 0.054(5) -0.015(5) 0.054(5)
F4 0.078(3) 0.190(6) 0.092(4) 0.042(4) 0.029(3) 0.022(4)
B1' 0.063(8) 0.065(7) 0.076(8) -0.007(6) 0.000(6) -0.005(6)
F1' 0.077(4) 0.129(6) 0.070(4) -0.013(4) -0.005(3) 0.010(4)
F2' 0.146(8) 0.214(10) 0.153(8) 0.013(7) 0.065(7) -0.017(7)
F3' 0.206(10) 0.172(9) 0.178(9) 0.062(7) 0.008(8) -0.070(8)
F4' 0.259(13) 0.246(12) 0.249(12) 0.078(9) -0.033(9) 0.066(9)
O1 0.0463(12) 0.0609(14) 0.0359(11) -0.0163(10) -0.0044(9) 0.0239(10)
O2 0.0658(15) 0.0730(16) 0.0449(13) 0.0245(12) 0.0149(11) -0.0087(12)
O3 0.0658(15) 0.0515(13) 0.0456(13) 0.0044(10) 0.0266(11) -0.0104(11)
O4 0.0918(19) 0.0529(14) 0.0409(13) 0.0134(10) -0.0138(12) 0.0222(13)
O5 0.0473(12) 0.0727(15) 0.0385(11) 0.0259(11) 0.0052(9) 0.0220(11)
O6 0.0717(17) 0.0747(18) 0.0552(15) -0.0133(13) -0.0173(13) -0.0133(14)
O7 0.0638(15) 0.0524(13) 0.0454(13) 0.0025(10) -0.0222(11) -0.0135(11)
O8 0.0786(17) 0.0572(14) 0.0355(12) -0.0050(10) 0.0163(11) 0.0274(12)
C1S 0.081(3) 0.076(3) 0.078(3) 0.004(2) -0.010(2) 0.007(2)
Cl1 0.0769(8) 0.1559(14) 0.0869(9) 0.0013(9) -0.0024(7) 0.0353(8)
Cl2 0.1264(12) 0.0782(8) 0.1086(10) -0.0114(7) -0.0290(9) 0.0277(8)

loop_
_atom_type_symbol
_atom_type_description
_atom_type_scat_dispersion_real
_atom_type_scat_dispersion_imag
_atom_type_scat_source
C C 0.0033 0.0016 'International Tables Vol C Tables 4.2.6.8 and 6.1.1.4'
H H 0.0000 0.0000 'International Tables Vol C Tables 4.2.6.8 and 6.1.1.4'
B B 0.0013 0.0007 'International Tables Vol C Tables 4.2.6.8 and 6.1.1.4'
N N 0.0061 0.0033 'International Tables Vol C Tables 4.2.6.8 and 6.1.1.4'
O O 0.0106 0.0060 'International Tables Vol C Tables 4.2.6.8 and 6.1.1.4'
F F 0.0171 0.0103 'International Tables Vol C Tables 4.2.6.8 and 6.1.1.4'
Ni Ni 0.3393 1.1124 'International Tables Vol C Tables 4.2.6.8 and 6.1.1.4'
Cl Cl 0.1484 0.1585 'International Tables Vol C Tables 4.2.6.8 and 6.1.1.4'

loop_
_geom_angle_atom_site_label_1
_geom_angle_atom_site_label_2
_geom_angle_atom_site_label_3
_geom_angle
N3 Ni1 N7 177.25(9)
N3 Ni1 N5 90.27(9)
N7 Ni1 N5 89.88(9)
N3 Ni1 N1 89.71(9)
N7 Ni1 N1 90.00(9)
N5 Ni1 N1 176.99(9)
N3 Ni1 Ni2 88.69(6)
N7 Ni1 Ni2 88.57(6)
N5 Ni1 Ni2 88.08(6)
N1 Ni1 Ni2 88.91(6)
N4 Ni2 N8 176.62(9)
N4 Ni2 N2 89.84(9)
N8 Ni2 N2 90.11(9)
N4 Ni2 N6 90.19(9)
N8 Ni2 N6 89.66(9)
N2 Ni2 N6 176.72(9)
N4 Ni2 Ni1 88.36(6)
N8 Ni2 Ni1 88.26(6)
N2 Ni2 Ni1 87.91(6)
N6 Ni2 Ni1 88.81(6)
C101 N1 C11 119.4(2)
C101 N1 Ni1 118.39(16)
C11 N1 Ni1 121.62(16)
C101 N2 C21 118.2(2)
C101 N2 Ni2 118.42(17)
C21 N2 Ni2 122.67(16)
C102 N3 C31 119.9(2)
C102 N3 Ni1 118.56(17)
C31 N3 Ni1 121.41(16)
C102 N4 C41 117.3(2)
C102 N4 Ni2 118.15(17)
C41 N4 Ni2 122.95(16)
C103 N5 C51 120.6(2)
C103 N5 Ni1 119.45(17)
C51 N5 Ni1 119.31(16)
C103 N6 C61 119.2(2)
C103 N6 Ni2 117.54(17)
C61 N6 Ni2 122.89(17)
C104 N7 C71 119.7(2)
C104 N7 Ni1 118.63(17)
C71 N7 Ni1 121.41(16)
C104 N8 C81 117.4(2)
C104 N8 Ni2 118.03(16)
C81 N8 Ni2 123.74(16)
N1 C101 N2 122.9(2)
N3 C102 N4 122.9(2)
N5 C103 N6 122.7(2)
C16 C11 C12 119.2(2)
C16 C11 N1 120.3(2)
C12 C11 N1 120.4(2)
N8 C104 N7 123.0(2)
C13 C12 C11 120.4(2)
C12 C13 C14 120.0(2)
O1 C14 C15 124.3(3)
O1 C14 C13 115.7(2)
C15 C14 C13 120.0(2)
C14 C15 C16 119.4(3)
C11 C16 C15 121.0(2)
C22 C21 C26 118.7(2)
C22 C21 N2 121.1(2)
C26 C21 N2 120.2(2)
C21 C22 C23 121.4(3)
C24 C23 C22 119.4(3)
O2 C24 C23 124.4(3)
O2 C24 C25 115.8(3)
C23 C24 C25 119.8(3)
C24 C25 C26 120.5(3)
C25 C26 C21 120.3(3)
C32 C31 C36 118.7(2)
C32 C31 N3 121.6(2)
C36 C31 N3 119.7(2)
C33 C32 C31 120.2(3)
C32 C33 C34 120.6(3)
O3 C34 C35 124.5(3)
O3 C34 C33 115.7(3)
C35 C34 C33 119.8(3)
C34 C35 C36 119.3(3)
C35 C36 C31 121.4(3)
C42 C41 C46 118.3(2)
C42 C41 N4 121.1(2)
C46 C41 N4 120.6(2)
C41 C42 C43 121.6(3)
C44 C43 C42 119.4(3)
O4 C44 C43 124.4(3)
O4 C44 C45 115.9(3)
C43 C44 C45 119.7(3)
C46 C45 C44 120.4(3)
C45 C46 C41 120.6(3)
C56 C51 C52 119.2(2)
C56 C51 N5 119.8(2)
C52 C51 N5 120.9(2)
C53 C52 C51 120.2(2)
C52 C53 C54 120.2(2)
O5 C54 C55 124.5(3)
O5 C54 C53 115.6(2)
C55 C54 C53 119.8(2)
C54 C55 C56 119.8(2)
C51 C56 C55 120.7(2)
C62 C61 C66 118.2(3)
C62 C61 N6 122.0(2)
C66 C61 N6 119.8(2)
C61 C62 C63 121.2(3)
C64 C63 C62 119.6(3)
O6 C64 C63 125.0(3)
O6 C64 C65 115.2(3)
C63 C64 C65 119.9(3)
C64 C65 C66 120.2(3)
C65 C66 C61 120.9(3)
C76 C71 C72 119.1(2)
C76 C71 N7 119.6(2)
C72 C71 N7 121.3(2)
C73 C72 C71 120.3(3)
C72 C73 C74 120.3(3)
O7 C74 C75 124.5(3)
O7 C74 C73 115.4(3)
C75 C74 C73 120.1(3)
C74 C75 C76 119.4(3)
C71 C76 C75 120.7(3)
C82 C81 C86 118.7(2)
C82 C81 N8 121.2(2)
C86 C81 N8 120.0(2)
C81 C82 C83 121.4(3)
C84 C83 C82 118.9(3)
O8 C84 C83 124.4(3)
O8 C84 C85 115.3(3)
C83 C84 C85 120.3(2)
C84 C85 C86 120.1(3)
C85 C86 C81 120.5(3)
F2 B1 F3 112.9(9)
F2 B1 F1 106.4(9)
F3 B1 F1 104.8(8)
F2 B1 F4 115.5(9)
F3 B1 F4 113.2(10)
F1 B1 F4 102.6(8)
F3' B1' F4' 114.9(13)
F3' B1' F2' 111.3(11)
F4' B1' F2' 111.1(12)
F3' B1' F1' 103.0(10)
F4' B1' F1' 104.4(11)
F2' B1' F1' 111.7(11)
C14 O1 C1 117.8(2)
C24 O2 C2 117.0(3)
C34 O3 C3 117.3(3)
C44 O4 C4 117.7(3)
C54 O5 C5 117.5(2)
C64 O6 C6 116.9(3)
C74 O7 C7 117.2(3)
C84 O8 C8 117.7(3)
Cl1 C1S Cl2 113.4(3)
Cl3 C2S Cl4 114.6(8)
Cl4' C2S' Cl3' 117.5(7)
Cl4" C2S" Cl3" 109.5(11)

loop_
_geom_bond_atom_site_label_1
_geom_bond_atom_site_label_2
_geom_bond_distance
Ni1 N3 1.898(2)
Ni1 N7 1.899(2)
Ni1 N5 1.904(2)
Ni1 N1 1.908(2)
Ni1 Ni2 2.3703(4)
Ni2 N4 1.914(2)
Ni2 N8 1.918(2)
Ni2 N2 1.918(2)
Ni2 N6 1.918(2)
N1 C101 1.311(3)
N1 C11 1.432(3)
N2 C101 1.321(3)
N2 C21 1.421(3)
N3 C102 1.317(3)
N3 C31 1.425(3)
N4 C102 1.322(3)
N4 C41 1.426(3)
N5 C103 1.316(3)
N5 C51 1.428(3)
N6 C103 1.321(3)
N6 C61 1.417(3)
N7 C104 1.316(3)
N7 C71 1.426(3)
N8 C104 1.316(3)
N8 C81 1.430(3)
C1 O1 1.420(4)
C2 O2 1.432(5)
C3 O3 1.421(4)
C4 O4 1.433(4)
C5 O5 1.426(4)
C6 O6 1.432(5)
C7 O7 1.417(5)
C8 O8 1.428(4)
C11 C16 1.378(4)
C11 C12 1.383(4)
C12 C13 1.381(4)
C13 C14 1.391(4)
C14 O1 1.371(3)
C14 C15 1.378(4)
C15 C16 1.391(4)
C21 C22 1.383(4)
C21 C26 1.390(4)
C22 C23 1.390(4)
C23 C24 1.381(4)
C24 O2 1.366(3)
C24 C25 1.384(4)
C25 C26 1.384(4)
C31 C32 1.386(4)
C31 C36 1.390(4)
C32 C33 1.382(4)
C33 C34 1.386(4)
C34 O3 1.370(3)
C34 C35 1.383(4)
C35 C36 1.386(4)
C41 C42 1.383(4)
C41 C46 1.388(4)
C42 C43 1.387(4)
C43 C44 1.381(4)
C44 O4 1.367(3)
C44 C45 1.385(4)
C45 C46 1.382(4)
C51 C56 1.387(4)
C51 C52 1.391(4)
C52 C53 1.377(4)
C53 C54 1.395(4)
C54 O5 1.371(3)
C54 C55 1.377(4)
C55 C56 1.387(4)
C61 C62 1.385(4)
C61 C66 1.393(4)
C62 C63 1.394(4)
C63 C64 1.381(5)
C64 O6 1.373(4)
C64 C65 1.381(5)
C65 C66 1.383(4)
C71 C76 1.386(4)
C71 C72 1.390(4)
C72 C73 1.377(4)
C73 C74 1.387(4)
C74 O7 1.370(3)
C74 C75 1.380(4)
C75 C76 1.393(4)
C81 C82 1.380(4)
C81 C86 1.385(4)
C82 C83 1.396(4)
C83 C84 1.380(4)
C84 O8 1.372(3)
C84 C85 1.383(4)
C85 C86 1.383(4)
B1 F2 1.344(11)
B1 F3 1.357(11)
B1 F1 1.358(12)
B1 F4 1.361(10)
B1' F3' 1.289(13)
B1' F4' 1.291(13)
B1' F2' 1.298(12)
B1' F1' 1.305(13)
C1S Cl1 1.715(5)
C1S Cl2 1.739(5)
Cl3 C2S 1.798(14)
C2S Cl4 1.837(14)
Cl3' C2S' 1.799(10)
C2S' Cl4' 1.615(11)
Cl3" C2S" 1.726(17)
C2S" Cl4" 1.676(17)
